data_1562410
loop_
_publ_author_name
'Ge, Meng'
'Yang, Taimin'
'Wang, Yanzhi'
'Carraro, Francesco'
'Liang, Weibin'
'Doonan, Christian'
'Falcaro, Paolo'
'Zheng, Haoquan'
'Zou, Xiaodong'
'Huang, Zhehao'

_publ_section_title
;
 On the completeness of three-dimensional electron diffraction data for
 structural analysis of metal-organic frameworks.
;
_journal_issue 0
_journal_name_full 'Faraday discussions'
_journal_page_first 66
_journal_page_last 80
_journal_paper_doi 10.1039/d1fd00020a
_journal_volume 231
_journal_year 2021
_chemical_formula_sum 'C10 N5 O0.5 Zn1.5'
_chemical_formula_weight 296.23
_space_group_crystal_system monoclinic
_space_group_IT_number 14
_space_group_name_Hall '-P 2ybc'
_space_group_name_H-M_alt 'P 1 21/c 1'
_audit_creation_method SHELXL-2018/3
_audit_update_record
;
2021-02-19 deposited with the CCDC.	2021-05-04 downloaded from the CCDC.
;
_cell_angle_alpha 90
_cell_angle_beta 118.162(11)
_cell_angle_gamma 90
_cell_formula_units_Z 8
_cell_length_a 13.6540(19)
_cell_length_b 14.936(3)
_cell_length_c 14.311(2)
_cell_measurement_reflns_used 4976
_cell_measurement_temperature 293(2)
_cell_measurement_theta_max 0.899
_cell_measurement_theta_min 0.014
_cell_volume 2573.0(8)
_computing_structure_refinement 'SHELXL-2018/3 (Sheldrick, 2018)'
_computing_structure_solution 'SHELXT 2014/5 (Sheldrick, 2014)'
_diffrn_ambient_temperature 293(2)
_diffrn_measured_fraction_theta_full 0.882
_diffrn_measured_fraction_theta_max 0.875
_diffrn_measurement_device_type 'JEOL JEM-2100 LaB6'
_diffrn_measurement_method 'Continuous rotation electron diffraction'
_diffrn_radiation_type electron
_diffrn_radiation_wavelength 0.0251
_diffrn_reflns_av_R_equivalents 0.1560
_diffrn_reflns_av_unetI/netI 0.1280
_diffrn_reflns_Laue_measured_fraction_full 0.882
_diffrn_reflns_Laue_measured_fraction_max 0.875
_diffrn_reflns_limit_h_max 16
_diffrn_reflns_limit_h_min -16
_diffrn_reflns_limit_k_max 19
_diffrn_reflns_limit_k_min -19
_diffrn_reflns_limit_l_max 18
_diffrn_reflns_limit_l_min -17
_diffrn_reflns_number 23817
_diffrn_reflns_point_group_measured_fraction_full 0.882
_diffrn_reflns_point_group_measured_fraction_max 0.875
_diffrn_reflns_theta_full 0.863
_diffrn_reflns_theta_max 0.922
_diffrn_reflns_theta_min 0.075
_diffrn_source 'electron microscope'
_exptl_absorpt_coefficient_mu 0.000
_exptl_crystal_colour white
_exptl_crystal_density_diffrn 1.529
_exptl_crystal_description nano-crystals
_exptl_crystal_F_000 370
_exptl_crystal_size_max 0.0005
_exptl_crystal_size_mid 0.0005
_exptl_crystal_size_min 0.0003
_refine_diff_density_max 0.263
_refine_diff_density_min -0.178
_refine_diff_density_rms 0.052
_refine_ls_extinction_coef 1014(12)
_refine_ls_extinction_expression Fc^*^=kFc[1+0.001xFc^2^\l^3^/sin(2\q)]^-1/4^
_refine_ls_extinction_method 'SHELXL-2018/3 (Sheldrick 2018)'
_refine_ls_goodness_of_fit_ref 1.490
_refine_ls_hydrogen_treatment undef
_refine_ls_matrix_type full
_refine_ls_number_parameters 302
_refine_ls_number_reflns 4976
_refine_ls_number_restraints 333
_refine_ls_restrained_S_all 1.450
_refine_ls_R_factor_all 0.2013
_refine_ls_R_factor_gt 0.1695
_refine_ls_shift/su_max 0.030
_refine_ls_shift/su_mean 0.000
_refine_ls_structure_factor_coef Fsqd
_refine_ls_weighting_details 'w=1/[\s^2^(Fo^2^)+(0.2000P)^2^] where P=(Fo^2^+2Fc^2^)/3'
_refine_ls_weighting_scheme calc
_refine_ls_wR_factor_gt 0.4391
_refine_ls_wR_factor_ref 0.4632
_reflns_Friedel_coverage 0.000
_reflns_number_gt 3345
_reflns_number_total 4976
_reflns_threshold_expression 'I > 2\s(I)'
_cod_data_source_file d1fd00020a1.cif
_cod_data_source_block M_BC
_cod_depositor_comments 'Adding full bibliography for 1562402--1562412.cif.'
_cod_original_sg_symbol_H-M 'P 21/c'
_cod_original_formula_sum 'C10 N5 O0.50 Zn1.50'
_cod_database_code 1562410
_shelx_shelxl_version_number 2018/3
_shelx_space_group_comment
;
The symmetry employed for this shelxl refinement is uniquely defined
by the following loop, which should always be used as a source of
symmetry information in preference to the above space-group names.
They are only intended as comments.
;

loop_
_space_group_symop_operation_xyz
'x, y, z'
'-x, y+1/2, -z+1/2'
'-x, -y, -z'
'x, -y-1/2, z-1/2'

loop_
_atom_site_label
_atom_site_type_symbol
_atom_site_fract_x
_atom_site_fract_y
_atom_site_fract_z
_atom_site_U_iso_or_equiv
_atom_site_adp_type
_atom_site_occupancy
_atom_site_site_symmetry_order
_atom_site_calc_flag
_atom_site_refinement_flags_posn
_atom_site_refinement_flags_adp
_atom_site_refinement_flags_occupancy
_atom_site_disorder_assembly
_atom_site_disorder_group
Zn1 Zn 0.2836(2) 0.37192(15) 0.75899(19) 0.0531(7) Uani 1 1 d . . . . .
Zn2 Zn 0.1234(3) 0.64749(17) 0.9763(2) 0.0612(8) Uani 1 1 d . . . . .
Zn3 Zn 0.3009(3) 0.65749(17) 0.4576(2) 0.0598(8) Uani 1 1 d . . . . .
N1 N 0.1982(8) 0.6131(5) 0.1338(6) 0.063(2) Uani 1 1 d D . . . .
N2 N 0.2568(8) 0.6155(4) 0.3083(6) 0.066(2) Uani 1 1 d D . . . .
N3 N 0.3347(8) 0.5521(6) 0.5582(7) 0.074(2) Uani 1 1 d D . . . .
N4 N 0.3369(8) 0.4543(5) 0.6784(6) 0.0641(19) Uani 1 1 d D . . . .
N5 N 0.4086(7) 0.3119(5) 0.8885(5) 0.0578(18) Uani 1 1 d D . . . .
N6 N 0.5557(8) 0.2273(5) 0.9877(6) 0.067(2) Uani 1 1 d D . . . .
N7 N 0.1840(8) 0.2763(5) 0.6566(6) 0.0632(19) Uani 1 1 d D . . . .
N8 N 0.0405(8) 0.1821(5) 0.5740(6) 0.068(2) Uani 1 1 d D . . . .
N9 N 0.1897(7) 0.4451(4) 0.8069(6) 0.0594(17) Uani 1 1 d D . . . .
N10 N 0.1315(7) 0.5463(5) 0.8878(6) 0.0645(19) Uani 1 1 d D . . . .
O1 O 0.1781(10) 0.7339(5) 0.4534(8) 0.084(3) Uani 1 1 d . . . . .
C1 C 0.1093(7) 0.2222(5) 0.6671(6) 0.058(2) Uani 1 1 d D . . . .
C2 C 0.2735(8) 0.5048(5) 0.5913(6) 0.065(2) Uani 1 1 d D . . . .
C3 C 0.2194(7) 0.5105(4) 0.8812(6) 0.0573(19) Uani 1 1 d D . . . .
C4 C 0.2154(7) 0.6652(5) 0.2175(6) 0.061(2) Uani 1 1 d D . . . .
C5 C 0.4932(8) 0.2644(6) 0.8915(6) 0.084(3) Uani 1 1 d D . . . .
C6 C 0.1493(9) 0.5085(7) 0.5396(8) 0.090(3) Uani 1 1 d D . . . .
C7 C 0.3376(10) 0.5395(7) 0.9473(9) 0.091(3) Uani 1 1 d D . . . .
C8 C 0.5017(10) 0.2493(6) 1.0449(7) 0.080(3) Uani 1 1 d D . . . .
C9 C 0.4112(10) 0.3023(6) 0.9837(7) 0.076(3) Uani 1 1 d D . . . .
C10 C 0.2615(9) 0.5274(5) 0.2785(6) 0.066(2) Uani 1 1 d D . . . .
C11 C 0.0796(10) 0.2047(6) 0.5047(7) 0.080(3) Uani 1 1 d D . . . .
C12 C 0.0748(8) 0.4389(6) 0.7616(7) 0.070(2) Uani 1 1 d D . . . .
C13 C 0.1676(10) 0.2627(6) 0.5556(7) 0.077(3) Uani 1 1 d D . . . .
C14 C 0.0406(9) 0.4998(6) 0.8139(8) 0.074(2) Uani 1 1 d D . . . .
C15 C 0.1027(11) 0.2112(6) 0.7679(8) 0.090(4) Uani 1 1 d D . . . .
C16 C 0.2246(10) 0.5265(5) 0.1681(7) 0.077(3) Uani 1 1 d D . . . .
C17 C 0.4456(10) 0.4698(6) 0.7035(9) 0.088(3) Uani 1 1 d D . . . .
C18 C 0.4434(11) 0.5284(7) 0.6272(9) 0.095(3) Uani 1 1 d D . . . .
C19 C 0.1964(10) 0.7653(5) 0.2131(7) 0.081(3) Uani 1 1 d D . . . .
C20 C 0.5190(10) 0.2532(7) 0.8012(7) 0.084(3) Uani 1 1 d D . . . .

loop_
_atom_site_aniso_label
_atom_site_aniso_U_11
_atom_site_aniso_U_22
_atom_site_aniso_U_33
_atom_site_aniso_U_23
_atom_site_aniso_U_13
_atom_site_aniso_U_12
Zn1 0.0537(19) 0.0557(11) 0.0441(11) 0.0009(9) 0.0184(11) 0.0036(10)
Zn2 0.060(2) 0.0726(14) 0.0469(13) -0.0029(10) 0.0220(13) 0.0093(12)
Zn3 0.055(2) 0.0726(14) 0.0465(13) 0.0035(10) 0.0195(12) -0.0063(12)
N1 0.056(6) 0.078(4) 0.049(4) -0.006(3) 0.020(4) 0.005(4)
N2 0.080(7) 0.066(3) 0.046(3) -0.001(3) 0.025(4) -0.008(4)
N3 0.075(6) 0.080(4) 0.062(5) 0.014(4) 0.027(4) -0.004(4)
N4 0.057(5) 0.073(4) 0.055(4) 0.013(3) 0.020(4) 0.003(3)
N5 0.052(5) 0.074(4) 0.044(3) 0.004(3) 0.020(3) 0.008(3)
N6 0.072(7) 0.082(4) 0.045(4) 0.012(3) 0.026(4) 0.031(4)
N7 0.059(6) 0.078(4) 0.049(4) -0.012(3) 0.023(4) -0.010(4)
N8 0.086(7) 0.074(4) 0.046(4) -0.009(3) 0.033(4) -0.014(4)
N9 0.053(5) 0.059(3) 0.060(4) -0.006(3) 0.022(3) 0.002(3)
N10 0.061(6) 0.077(4) 0.051(4) -0.005(3) 0.023(4) 0.010(4)
O1 0.091(9) 0.086(5) 0.094(6) 0.001(4) 0.059(6) 0.003(4)
C1 0.059(6) 0.068(4) 0.049(4) -0.009(3) 0.026(4) -0.007(4)
C2 0.059(5) 0.074(5) 0.055(5) 0.014(4) 0.022(4) 0.002(4)
C3 0.053(5) 0.062(4) 0.053(4) -0.007(3) 0.021(4) -0.002(3)
C4 0.072(8) 0.065(4) 0.043(4) 0.000(3) 0.024(4) 0.003(4)
C5 0.097(7) 0.115(5) 0.048(3) 0.020(3) 0.041(4) 0.048(5)
C6 0.058(6) 0.103(7) 0.078(7) 0.032(6) 0.007(5) -0.011(5)
C7 0.053(7) 0.090(6) 0.111(9) -0.029(6) 0.023(6) -0.019(5)
C8 0.113(10) 0.095(6) 0.048(5) 0.022(4) 0.049(6) 0.035(6)
C9 0.081(8) 0.093(6) 0.068(5) 0.018(4) 0.048(5) 0.020(5)
C10 0.070(8) 0.069(4) 0.054(4) 0.004(3) 0.024(5) 0.004(4)
C11 0.099(9) 0.095(6) 0.051(5) -0.018(4) 0.040(5) -0.032(6)
C12 0.056(6) 0.075(5) 0.066(5) -0.017(4) 0.019(4) 0.000(4)
C13 0.086(9) 0.094(6) 0.063(5) -0.023(4) 0.046(6) -0.020(5)
C14 0.059(6) 0.081(5) 0.071(6) -0.008(4) 0.022(5) 0.008(4)
C15 0.127(12) 0.090(6) 0.059(5) 0.003(5) 0.049(7) -0.020(6)
C16 0.095(10) 0.075(4) 0.054(4) -0.007(4) 0.030(5) 0.007(5)
C17 0.056(6) 0.082(6) 0.111(8) 0.029(5) 0.027(6) 0.004(5)
C18 0.074(7) 0.100(7) 0.103(8) 0.029(6) 0.034(6) -0.004(6)
C19 0.120(12) 0.064(4) 0.062(6) 0.002(4) 0.045(7) 0.010(5)
C20 0.097(7) 0.115(5) 0.048(3) 0.020(3) 0.041(4) 0.048(5)

loop_
_atom_type_symbol
_atom_type_description
_atom_type_scat_dispersion_real
_atom_type_scat_dispersion_imag
_atom_type_scat_source
C C 0.0000 0.0000 'International Tables Vol C Tables 4.2.6.8 and 6.1.1.4'
N N 0.0000 0.0000 'International Tables Vol C Tables 4.2.6.8 and 6.1.1.4'
Zn Zn 0.0000 0.0000 'International Tables Vol C Tables 4.2.6.8 and 6.1.1.4'
O O 0.0000 0.0000 'International Tables Vol C Tables 4.2.6.8 and 6.1.1.4'

loop_
_geom_angle_atom_site_label_1
_geom_angle_atom_site_label_2
_geom_angle_atom_site_label_3
_geom_angle
_geom_angle_site_symmetry_1
_geom_angle_site_symmetry_3
_geom_angle_publ_flag
N7 Zn1 N9 107.9(4) . . ?
N7 Zn1 N4 108.1(3) . . ?
N9 Zn1 N4 108.4(3) . . ?
N7 Zn1 N5 109.5(3) . . ?
N9 Zn1 N5 108.7(3) . . ?
N4 Zn1 N5 114.1(4) . . ?
N10 Zn2 O1 115.2(4) . 4_576 ?
N10 Zn2 N1 110.9(3) . 1_556 ?
O1 Zn2 N1 111.7(4) 4_576 1_556 ?
N10 Zn2 N8 110.0(4) . 2_556 ?
O1 Zn2 N8 98.5(4) 4_576 2_556 ?
N1 Zn2 N8 110.0(3) 1_556 2_556 ?
O1 Zn3 N2 108.5(4) . . ?
O1 Zn3 N6 111.2(4) . 2_656 ?
N2 Zn3 N6 108.6(3) . 2_656 ?
O1 Zn3 N3 111.6(4) . . ?
N2 Zn3 N3 111.2(3) . . ?
N6 Zn3 N3 105.7(4) 2_656 . ?
C4 N1 C16 108.6(7) . . ?
C4 N1 Zn2 128.0(6) . 1_554 ?
C16 N1 Zn2 122.7(6) . 1_554 ?
C4 N2 C10 106.3(6) . . ?
C4 N2 Zn3 128.2(5) . . ?
C10 N2 Zn3 125.5(5) . . ?
C2 N3 C18 104.5(8) . . ?
C2 N3 Zn3 133.4(8) . . ?
C18 N3 Zn3 120.7(7) . . ?
C2 N4 C17 106.7(7) . . ?
C2 N4 Zn1 127.5(7) . . ?
C17 N4 Zn1 125.8(6) . . ?
C5 N5 C9 107.4(7) . . ?
C5 N5 Zn1 126.9(5) . . ?
C9 N5 Zn1 125.0(6) . . ?
C5 N6 C8 104.6(7) . . ?
C5 N6 Zn3 129.6(6) . 2_646 ?
C8 N6 Zn3 125.8(6) . 2_646 ?
C13 N7 C1 105.7(7) . . ?
C13 N7 Zn1 125.8(6) . . ?
C1 N7 Zn1 127.9(5) . . ?
C1 N8 C11 106.1(8) . . ?
C1 N8 Zn2 126.0(6) . 2_546 ?
C11 N8 Zn2 122.4(7) . 2_546 ?
C3 N9 C12 105.5(7) . . ?
C3 N9 Zn1 130.4(7) . . ?
C12 N9 Zn1 124.0(5) . . ?
C3 N10 C14 104.7(7) . . ?
C3 N10 Zn2 130.9(7) . . ?
C14 N10 Zn2 124.4(7) . . ?
Zn3 O1 Zn2 150.1(6) . 4_575 ?
N8 C1 N7 111.2(7) . . ?
N8 C1 C15 124.8(8) . . ?
N7 C1 C15 124.0(8) . . ?
N3 C2 N4 112.5(9) . . ?
N3 C2 C6 123.7(8) . . ?
N4 C2 C6 123.7(8) . . ?
N9 C3 N10 113.0(8) . . ?
N9 C3 C7 122.5(8) . . ?
N10 C3 C7 124.5(8) . . ?
N1 C4 N2 110.5(7) . . ?
N1 C4 C19 125.3(7) . . ?
N2 C4 C19 124.2(7) . . ?
N5 C5 N6 111.7(7) . . ?
N5 C5 C20 125.5(8) . . ?
N6 C5 C20 122.8(8) . . ?
N6 C8 C9 109.3(7) . . ?
N5 C9 C8 106.9(7) . . ?
C16 C10 N2 107.9(7) . . ?
N8 C11 C13 108.2(7) . . ?
N9 C12 C14 107.3(8) . . ?
N7 C13 C11 108.6(8) . . ?
N10 C14 C12 109.4(9) . . ?
N1 C16 C10 106.7(7) . . ?
C18 C17 N4 106.4(9) . . ?
C17 C18 N3 109.8(10) . . ?

loop_
_geom_bond_atom_site_label_1
_geom_bond_atom_site_label_2
_geom_bond_distance
_geom_bond_site_symmetry_2
_geom_bond_publ_flag
Zn1 N7 2.038(8) . ?
Zn1 N9 2.034(8) . ?
Zn1 N4 2.041(8) . ?
Zn1 N5 2.041(8) . ?
Zn2 N10 2.009(7) . ?
Zn2 O1 2.009(9) 4_576 ?
Zn2 N1 2.053(8) 1_556 ?
Zn2 N8 2.066(10) 2_556 ?
Zn3 O1 2.005(10) . ?
Zn3 N2 2.026(7) . ?
Zn3 N6 2.022(9) 2_656 ?
Zn3 N3 2.035(8) . ?
N1 C4 1.354(9) . ?
N1 C16 1.369(10) . ?
N2 C4 1.367(9) . ?
N2 C10 1.394(10) . ?
N3 C2 1.339(10) . ?
N3 C18 1.386(13) . ?
N4 C2 1.362(10) . ?
N4 C17 1.372(12) . ?
N5 C5 1.340(10) . ?
N5 C9 1.354(9) . ?
N6 C5 1.349(10) . ?
N6 C8 1.375(10) . ?
N7 C13 1.368(9) . ?
N7 C1 1.365(10) . ?
N8 C1 1.354(10) . ?
N8 C11 1.372(10) . ?
N9 C3 1.357(9) . ?
N9 C12 1.389(12) . ?
N10 C3 1.357(10) . ?
N10 C14 1.379(12) . ?
C1 C15 1.496(10) . ?
C2 C6 1.497(12) . ?
C3 C7 1.498(12) . ?
C4 C19 1.513(10) . ?
C5 C20 1.499(10) . ?
C8 C9 1.378(12) . ?
C10 C16 1.414(10) . ?
C11 C13 1.379(12) . ?
C12 C14 1.391(10) . ?
C17 C18 1.389(12) . ?
